data_4350476
loop_
_publ_author_name
'Custelcean, Radu'
'Haverlock, Tamara J.'
'Moyer, Bruce A.'

_publ_section_title
;
 Anion separation by selective crystallization of metal-organic
 frameworks.
;
_journal_issue 16
_journal_name_full 'Inorganic chemistry'
_journal_page_first 6446
_journal_page_last 6452
_journal_paper_doi 10.1021/ic060958g
_journal_volume 45
_journal_year 2006
_chemical_formula_sum 'C11 H10 Cl2 N4 O Zn'
_chemical_formula_weight 350.50
_space_group_IT_number 43
_space_group_name_Hall 'F 2 -2d'
_space_group_name_H-M_alt 'F d d 2'
_symmetry_cell_setting orthorhombic
_symmetry_space_group_name_H-M 'F d d 2'
_atom_sites_solution_hydrogens geom
_atom_sites_solution_primary direct
_atom_sites_solution_secondary difmap
_audit_creation_method SHELXL-97
_cell_angle_alpha 90.00
_cell_angle_beta 90.00
_cell_angle_gamma 90.00
_cell_formula_units_Z 8
_cell_length_a 18.230(2)
_cell_length_b 9.8294(11)
_cell_length_c 15.8794(17)
_cell_measurement_temperature 173(2)
_cell_volume 2845.4(5)
_computing_structure_refinement 'SHELXL-97 (Sheldrick, 1997)'
_computing_structure_solution 'SHELXS-97 (Sheldrick, 1990)'
_diffrn_ambient_temperature 173(2)
_diffrn_measured_fraction_theta_full 1.000
_diffrn_measured_fraction_theta_max 1.000
_diffrn_radiation_monochromator graphite
_diffrn_radiation_source 'fine-focus sealed tube'
_diffrn_radiation_type MoK\a
_diffrn_radiation_wavelength 0.71073
_diffrn_reflns_av_R_equivalents 0.0178
_diffrn_reflns_av_sigmaI/netI 0.0144
_diffrn_reflns_limit_h_max 24
_diffrn_reflns_limit_h_min -24
_diffrn_reflns_limit_k_max 13
_diffrn_reflns_limit_k_min -13
_diffrn_reflns_limit_l_max 21
_diffrn_reflns_limit_l_min -21
_diffrn_reflns_number 7762
_diffrn_reflns_theta_full 28.35
_diffrn_reflns_theta_max 28.35
_diffrn_reflns_theta_min 2.68
_exptl_absorpt_coefficient_mu 2.097
_exptl_absorpt_correction_T_max 0.6914
_exptl_absorpt_correction_T_min 0.4264
_exptl_absorpt_correction_type empirical
_exptl_crystal_density_diffrn 1.636
_exptl_crystal_density_method 'not measured'
_exptl_crystal_F_000 1408
_exptl_crystal_size_max 0.49
_exptl_crystal_size_mid 0.20
_exptl_crystal_size_min 0.19
_refine_diff_density_max 0.233
_refine_diff_density_min -0.341
_refine_diff_density_rms 0.042
_refine_ls_abs_structure_details 'Flack H D (1983), Acta Cryst. A39, 876-881'
_refine_ls_abs_structure_Flack 0.00(4)
_refine_ls_extinction_method none
_refine_ls_goodness_of_fit_ref 1.050
_refine_ls_hydrogen_treatment constr
_refine_ls_matrix_type full
_refine_ls_number_parameters 89
_refine_ls_number_reflns 1780
_refine_ls_number_restraints 1
_refine_ls_restrained_S_all 1.050
_refine_ls_R_factor_all 0.0152
_refine_ls_R_factor_gt 0.0152
_refine_ls_shift/su_max 0.000
_refine_ls_shift/su_mean 0.000
_refine_ls_structure_factor_coef Fsqd
_refine_ls_weighting_details 'calc w=1/[\s^2^(Fo^2^)+(0.0218P)^2^+2.6946P] where P=(Fo^2^+2Fc^2^)/3'
_refine_ls_weighting_scheme calc
_refine_ls_wR_factor_gt 0.0395
_refine_ls_wR_factor_ref 0.0395
_reflns_number_gt 1776
_reflns_number_total 1780
_reflns_threshold_expression >2sigma(I)
_cod_data_source_file ic060958gsi20060531_050744.cif
_cod_data_source_block 1
_cod_original_sg_symbol_H-M Fdd2
_cod_database_code 4350476

loop_
_symmetry_equiv_pos_as_xyz
'x, y, z'
'-x, -y, z'
'-x+1/4, y+1/4, z+1/4'
'x+1/4, -y+1/4, z+1/4'
'x, y+1/2, z+1/2'
'-x, -y+1/2, z+1/2'
'-x+1/4, y+3/4, z+3/4'
'x+1/4, -y+3/4, z+3/4'
'x+1/2, y, z+1/2'
'-x+1/2, -y, z+1/2'
'-x+3/4, y+1/4, z+3/4'
'x+3/4, -y+1/4, z+3/4'
'x+1/2, y+1/2, z'
'-x+1/2, -y+1/2, z'
'-x+3/4, y+3/4, z+1/4'
'x+3/4, -y+3/4, z+1/4'

loop_
_atom_site_label
_atom_site_type_symbol
_atom_site_fract_x
_atom_site_fract_y
_atom_site_fract_z
_atom_site_U_iso_or_equiv
_atom_site_adp_type
_atom_site_occupancy
_atom_site_symmetry_multiplicity
_atom_site_calc_flag
_atom_site_refinement_flags
Zn1 Zn 0.0000 0.0000 0.089109(11) 0.01858(6) Uani 1 2 d S
Cl1 Cl -0.076681(19) 0.13264(4) 0.16057(2) 0.02684(8) Uani 1 1 d .
N1 N 0.06024(7) 0.11094(13) 0.00510(8) 0.0225(3) Uani 1 1 d .
C5 C 0.02785(8) 0.21473(14) -0.03479(9) 0.0210(3) Uani 1 1 d .
H5 H -0.0198 0.2424 -0.0176 0.025 Uiso 1 1 calc R
C1 C 0.12718(9) 0.06985(15) -0.01977(10) 0.0284(3) Uani 1 1 d .
H1 H 0.1504 -0.0030 0.0092 0.034 Uiso 1 1 calc R
O1 O 0.0000 0.5000 -0.01622(9) 0.0198(3) Uani 1 2 d S
N2 N 0.02696(7) 0.39422(12) -0.14033(7) 0.0205(2) Uani 1 1 d .
H2N H 0.0223 0.3956 -0.1955 0.025 Uiso 1 1 calc R
C6 C 0.0000 0.5000 -0.09301(13) 0.0173(3) Uani 1 2 d S
C4 C 0.06207(7) 0.28351(14) -0.10088(9) 0.0198(2) Uani 1 1 d .
C2 C 0.16299(9) 0.13096(18) -0.08636(14) 0.0332(3) Uani 1 1 d .
H2 H 0.2098 0.0990 -0.1036 0.040 Uiso 1 1 calc R
C3 C 0.13030(9) 0.23905(15) -0.12789(11) 0.0270(3) Uani 1 1 d .
H3 H 0.1542 0.2819 -0.1740 0.032 Uiso 1 1 calc R

loop_
_atom_site_aniso_label
_atom_site_aniso_U_11
_atom_site_aniso_U_22
_atom_site_aniso_U_33
_atom_site_aniso_U_23
_atom_site_aniso_U_13
_atom_site_aniso_U_12
Zn1 0.02184(10) 0.01858(9) 0.01533(9) 0.000 0.000 0.00121(8)
Cl1 0.02725(16) 0.03303(18) 0.02023(15) -0.00472(14) 0.00067(14) 0.00887(13)
N1 0.0253(6) 0.0215(6) 0.0209(6) 0.0018(5) 0.0035(5) 0.0012(4)
C5 0.0205(6) 0.0225(6) 0.0199(6) -0.0001(5) 0.0035(5) 0.0014(5)
C1 0.0278(7) 0.0260(7) 0.0315(8) 0.0059(6) 0.0032(6) 0.0071(6)
O1 0.0203(6) 0.0251(7) 0.0141(6) 0.000 0.000 0.0009(5)
N2 0.0254(5) 0.0221(5) 0.0142(5) 0.0014(4) 0.0029(4) 0.0031(4)
C6 0.0144(8) 0.0210(9) 0.0166(8) 0.000 0.000 -0.0022(5)
C4 0.0223(6) 0.0191(6) 0.0180(6) -0.0011(5) 0.0018(5) 0.0008(5)
C2 0.0249(6) 0.0367(8) 0.0380(8) 0.0048(7) 0.0113(7) 0.0087(6)
C3 0.0264(7) 0.0291(7) 0.0256(7) 0.0033(6) 0.0093(6) 0.0019(5)

loop_
_atom_type_symbol
_atom_type_description
_atom_type_scat_dispersion_real
_atom_type_scat_dispersion_imag
_atom_type_scat_source
C C 0.0033 0.0016 'International Tables Vol C Tables 4.2.6.8 and 6.1.1.4'
H H 0.0000 0.0000 'International Tables Vol C Tables 4.2.6.8 and 6.1.1.4'
N N 0.0061 0.0033 'International Tables Vol C Tables 4.2.6.8 and 6.1.1.4'
O O 0.0106 0.0060 'International Tables Vol C Tables 4.2.6.8 and 6.1.1.4'
Cl Cl 0.1484 0.1585 'International Tables Vol C Tables 4.2.6.8 and 6.1.1.4'
Zn Zn 0.2839 1.4301 'International Tables Vol C Tables 4.2.6.8 and 6.1.1.4'

loop_
_geom_angle_atom_site_label_1
_geom_angle_atom_site_label_2
_geom_angle_atom_site_label_3
_geom_angle
_geom_angle_site_symmetry_1
_geom_angle_site_symmetry_3
N1 Zn1 N1 98.48(8) . 2
N1 Zn1 Cl1 111.00(4) . .
N1 Zn1 Cl1 107.96(4) 2 .
N1 Zn1 Cl1 107.95(4) . 2
N1 Zn1 Cl1 111.00(4) 2 2
Cl1 Zn1 Cl1 118.61(2) . 2
C5 N1 C1 119.36(13) . .
C5 N1 Zn1 118.61(10) . .
C1 N1 Zn1 121.29(10) . .
N1 C5 C4 121.88(13) . .
N1 C1 C2 121.57(14) . .
C6 N2 C4 120.25(12) . .
O1 C6 N2 123.16(8) . .
O1 C6 N2 123.16(8) . 2_565
N2 C6 N2 113.68(17) . 2_565
C3 C4 C5 118.75(13) . .
C3 C4 N2 120.89(13) . .
C5 C4 N2 120.35(12) . .
C1 C2 C3 119.67(14) . .
C2 C3 C4 118.72(14) . .

loop_
_geom_bond_atom_site_label_1
_geom_bond_atom_site_label_2
_geom_bond_distance
_geom_bond_site_symmetry_2
Zn1 N1 2.0431(13) .
Zn1 N1 2.0432(13) 2
Zn1 Cl1 2.2230(4) .
Zn1 Cl1 2.2230(4) 2
N1 C5 1.3382(19) .
N1 C1 1.3448(19) .
C5 C4 1.3955(19) .
C1 C2 1.380(2) .
O1 C6 1.219(2) .
N2 C6 1.3738(15) .
N2 C4 1.4093(18) .
C6 N2 1.3738(15) 2_565
C4 C3 1.386(2) .
C2 C3 1.385(2) .
